data_2208632
loop_
_publ_author_name
'Yuan-Xiang Li'
'Yan-Ping Luo'

_publ_section_title
;
 Methyl 2,6-bis(4,6-dimethoxypyrimidin-2-yloxy)benzoate
;
_journal_coeditor_code IS2008
_journal_issue 4
_journal_name_full 'Acta Crystallographica Section E'
_journal_page_first o1323
_journal_page_last o1325
_journal_paper_doi 10.1107/S1600536806008178
_journal_volume 62
_journal_year 2006
_chemical_formula_iupac 'C20 H20 N4 O8'
_chemical_formula_moiety 'C20 H20 N4 O8'
_chemical_formula_sum 'C20 H20 N4 O8'
_chemical_formula_weight 444.40
_chemical_name_systematic
;
Methyl 2,6-bis(4,6-dimethoxypyrimidin-2-yloxy)benzoate
;
_space_group_IT_number 15
_symmetry_cell_setting monoclinic
_symmetry_space_group_name_Hall '-C 2yc'
_symmetry_space_group_name_H-M 'C 1 2/c 1'
_atom_sites_solution_hydrogens geom
_atom_sites_solution_primary direct
_atom_sites_solution_secondary difmap
_audit_creation_method SHELXL-97
_cell_angle_alpha 90.00
_cell_angle_beta 122.753(16)
_cell_angle_gamma 90.00
_cell_formula_units_Z 8
_cell_length_a 29.00(3)
_cell_length_b 7.776(7)
_cell_length_c 22.34(2)
_cell_measurement_reflns_used 1421
_cell_measurement_temperature 292(2)
_cell_measurement_theta_max 21.59
_cell_measurement_theta_min 2.75
_cell_volume 4237(7)
_computing_cell_refinement 'SAINT (Bruker, 1999)'
_computing_data_collection 'SMART (Bruker, 1997)'
_computing_data_reduction SAINT
_computing_molecular_graphics 'SHELXTL (Bruker, 2001)'
_computing_publication_material SHELXTL
_computing_structure_refinement 'SHELXL97 (Sheldrick, 1997)'
_computing_structure_solution 'SHELXS97 (Sheldrick, 1997)'
_diffrn_ambient_temperature 292(2)
_diffrn_measured_fraction_theta_full 0.997
_diffrn_measured_fraction_theta_max 0.997
_diffrn_measurement_device_type 'Bruker SMART 4K CCD area-detector'
_diffrn_measurement_method '\f and \w'
_diffrn_radiation_monochromator graphite
_diffrn_radiation_source 'fine-focus sealed tube'
_diffrn_radiation_type MoK\a
_diffrn_radiation_wavelength 0.71073
_diffrn_reflns_av_R_equivalents 0.0464
_diffrn_reflns_av_sigmaI/netI 0.0582
_diffrn_reflns_limit_h_max 35
_diffrn_reflns_limit_h_min -21
_diffrn_reflns_limit_k_max 9
_diffrn_reflns_limit_k_min -9
_diffrn_reflns_limit_l_max 25
_diffrn_reflns_limit_l_min -27
_diffrn_reflns_number 11217
_diffrn_reflns_theta_full 26.00
_diffrn_reflns_theta_max 26.00
_diffrn_reflns_theta_min 1.67
_diffrn_standards_decay_% 0
_diffrn_standards_interval_count 0
_diffrn_standards_interval_time 0
_diffrn_standards_number 0
_exptl_absorpt_coefficient_mu 0.110
_exptl_absorpt_correction_type none
_exptl_crystal_colour colorless
_exptl_crystal_density_diffrn 1.393
_exptl_crystal_density_method 'not measured'
_exptl_crystal_description block
_exptl_crystal_F_000 1856
_exptl_crystal_size_max 0.30
_exptl_crystal_size_mid 0.20
_exptl_crystal_size_min 0.10
_refine_diff_density_max 0.148
_refine_diff_density_min -0.183
_refine_ls_extinction_method none
_refine_ls_goodness_of_fit_ref 0.990
_refine_ls_hydrogen_treatment constr
_refine_ls_matrix_type full
_refine_ls_number_parameters 294
_refine_ls_number_reflns 4161
_refine_ls_number_restraints 0
_refine_ls_restrained_S_all 0.990
_refine_ls_R_factor_all 0.0927
_refine_ls_R_factor_gt 0.0499
_refine_ls_shift/su_max 0.000
_refine_ls_shift/su_mean 0.000
_refine_ls_structure_factor_coef Fsqd
_refine_ls_weighting_details 'calc w=1/[\s^2^(Fo^2^)+(0.0542P)^2^] where P=(Fo^2^+2Fc^2^)/3'
_refine_ls_weighting_scheme calc
_refine_ls_wR_factor_gt 0.1093
_refine_ls_wR_factor_ref 0.1287
_reflns_number_gt 2544
_reflns_number_total 4161
_reflns_threshold_expression I>2\s(I)
_cod_data_source_file is2008.cif
_cod_data_source_block I
_cod_depositor_comments
;
The following automatic conversions were performed:
'_symmetry_cell_setting' value 'Monoclinic' changed to 'monoclinic'
according to '/home/saulius/struct/CIF-dictionaries/cif_core.dic'
dictionary named 'cif_core.dic' version 2.4.1 from 2010-06-29.

Automatic conversion script
Id: cif_fix_enum 1527 2010-12-29 10:47:43Z saulius 

The following automatic conversions were performed:

'_symmetry_cell_setting' value 'Monoclinic' changed to 'monoclinic'
according to /home/saulius/struct/CIF-dictionaries/cif_core.dic
dictionary named 'cif_core.dic' version 2.4.1 from 2010-06-29.

Automatic conversion script
Id: cif_fix_values 1715 2011-07-08 13:25:40Z adriana 
;
_cod_original_sg_symbol_H-M 'C 2/c'
_cod_database_code 2208632

loop_
_symmetry_equiv_pos_as_xyz
'x, y, z'
'-x, y, -z+1/2'
'x+1/2, y+1/2, z'
'-x+1/2, y+1/2, -z+1/2'
'-x, -y, -z'
'x, -y, z-1/2'
'-x+1/2, -y+1/2, -z'
'x+1/2, -y+1/2, z-1/2'

loop_
_atom_site_type_symbol
_atom_site_label
_atom_site_fract_x
_atom_site_fract_y
_atom_site_fract_z
_atom_site_U_iso_or_equiv
_atom_site_adp_type
_atom_site_calc_flag
_atom_site_refinement_flags
_atom_site_occupancy
C C1 0.06652(11) 0.4384(3) 0.36591(13) 0.0617(7) Uani d . 1
H H1A 0.0304 0.4193 0.3249 0.093 Uiso calc R 1
H H1B 0.0689 0.3918 0.4073 0.093 Uiso calc R 1
H H1C 0.0929 0.3828 0.3592 0.093 Uiso calc R 1
C C2 0.10270(14) 1.2182(3) 0.23053(15) 0.0759(9) Uani d . 1
H H2A 0.1258 1.1555 0.2196 0.114 Uiso calc R 1
H H2B 0.1173 1.3315 0.2466 0.114 Uiso calc R 1
H H2C 0.0664 1.2264 0.1886 0.114 Uiso calc R 1
C C3 0.07544(9) 0.7071(3) 0.32202(12) 0.0461(6) Uani d . 1
C C4 0.08795(11) 0.8797(3) 0.33215(13) 0.0558(7) Uani d . 1
H H4 0.0969 0.9365 0.3738 0.067 Uiso calc R 1
C C5 0.08631(10) 0.9629(3) 0.27630(13) 0.0481(6) Uani d . 1
C C6 0.06103(9) 0.7203(3) 0.21318(12) 0.0399(6) Uani d . 1
C C7 0.04014(9) 0.7082(3) 0.09303(11) 0.0387(5) Uani d . 1
C C8 -0.01177(10) 0.7078(3) 0.03292(12) 0.0505(6) Uani d . 1
H H8 -0.0410 0.6659 0.0347 0.061 Uiso calc R 1
C C9 -0.02026(10) 0.7699(3) -0.03023(13) 0.0533(7) Uani d . 1
H H9 -0.0555 0.7704 -0.0709 0.064 Uiso calc R 1
C C10 0.02295(10) 0.8311(3) -0.03356(12) 0.0468(6) Uani d . 1
H H10 0.0171 0.8723 -0.0762 0.056 Uiso calc R 1
C C11 0.07456(9) 0.8303(3) 0.02691(12) 0.0387(5) Uani d . 1
C C12 0.08490(9) 0.7716(3) 0.09262(11) 0.0357(5) Uani d . 1
C C13 0.14113(10) 0.7808(3) 0.15826(12) 0.0436(6) Uani d . 1
C C14 0.20985(12) 0.6274(4) 0.25767(15) 0.0907(11) Uani d . 1
H H14A 0.2358 0.6359 0.2437 0.136 Uiso calc R 1
H H14B 0.2151 0.5207 0.2822 0.136 Uiso calc R 1
H H14C 0.2151 0.7215 0.2886 0.136 Uiso calc R 1
C C15 0.16295(9) 0.8125(3) 0.04406(12) 0.0401(5) Uani d . 1
C C16 0.21137(10) 0.5705(3) 0.08429(12) 0.0431(6) Uani d . 1
C C17 0.25704(10) 0.6560(3) 0.09607(13) 0.0512(6) Uani d . 1
H H17 0.2910 0.6024 0.1165 0.061 Uiso calc R 1
C C18 0.24935(10) 0.8260(3) 0.07566(12) 0.0460(6) Uani d . 1
C C19 0.16735(11) 0.3135(3) 0.08546(15) 0.0689(8) Uani d . 1
H H19A 0.1509 0.3736 0.1069 0.103 Uiso calc R 1
H H19B 0.1768 0.1990 0.1044 0.103 Uiso calc R 1
H H19C 0.1418 0.3083 0.0349 0.103 Uiso calc R 1
C C20 0.28368(11) 1.0882(3) 0.05991(16) 0.0691(8) Uani d . 1
H H20A 0.2520 1.0943 0.0122 0.104 Uiso calc R 1
H H20B 0.3152 1.1294 0.0606 0.104 Uiso calc R 1
H H20C 0.2779 1.1580 0.0907 0.104 Uiso calc R 1
N N1 0.06231(7) 0.6225(2) 0.26262(9) 0.0429(5) Uani d . 1
N N2 0.07191(8) 0.8859(2) 0.21481(10) 0.0443(5) Uani d . 1
N N3 0.20236(8) 0.9094(2) 0.04937(10) 0.0442(5) Uani d . 1
N N4 0.16292(7) 0.6471(2) 0.05725(9) 0.0400(5) Uani d . 1
O O1 0.07756(7) 0.6202(2) 0.37546(8) 0.0571(5) Uani d . 1
O O2 0.10052(8) 1.1298(2) 0.28556(9) 0.0669(5) Uani d . 1
O O3 0.04586(6) 0.62940(19) 0.15297(8) 0.0458(4) Uani d . 1
O O4 0.17031(7) 0.9035(2) 0.17434(9) 0.0607(5) Uani d . 1
O O5 0.15474(6) 0.6337(2) 0.19496(8) 0.0539(5) Uani d . 1
O O6 0.11557(6) 0.90235(18) 0.01983(8) 0.0458(4) Uani d . 1
O O7 0.21589(7) 0.4028(2) 0.10073(9) 0.0569(5) Uani d . 1
O O8 0.29265(7) 0.9127(2) 0.08409(10) 0.0625(5) Uani d . 1

loop_
_atom_site_aniso_label
_atom_site_aniso_U_11
_atom_site_aniso_U_22
_atom_site_aniso_U_33
_atom_site_aniso_U_12
_atom_site_aniso_U_13
_atom_site_aniso_U_23
C1 0.0693(19) 0.0669(19) 0.0573(17) 0.0031(15) 0.0398(16) 0.0133(14)
C2 0.107(3) 0.0485(17) 0.0702(19) -0.0089(16) 0.046(2) 0.0012(15)
C3 0.0426(15) 0.0593(17) 0.0436(15) 0.0070(12) 0.0280(13) 0.0058(13)
C4 0.0703(19) 0.0569(18) 0.0463(15) -0.0010(14) 0.0355(15) -0.0080(13)
C5 0.0517(16) 0.0449(15) 0.0509(16) 0.0004(12) 0.0298(14) -0.0037(12)
C6 0.0345(13) 0.0472(15) 0.0405(14) 0.0001(11) 0.0220(12) -0.0040(11)
C7 0.0449(15) 0.0371(13) 0.0381(13) 0.0002(11) 0.0250(12) -0.0015(10)
C8 0.0376(15) 0.0674(18) 0.0461(15) -0.0034(12) 0.0223(13) 0.0009(13)
C9 0.0340(14) 0.0760(19) 0.0416(15) -0.0003(13) 0.0151(12) 0.0033(13)
C10 0.0446(15) 0.0538(16) 0.0399(14) 0.0085(12) 0.0216(13) 0.0055(11)
C11 0.0410(14) 0.0326(12) 0.0493(14) 0.0030(10) 0.0290(13) 0.0017(10)
C12 0.0369(13) 0.0330(13) 0.0373(13) 0.0020(10) 0.0200(11) -0.0015(10)
C13 0.0427(15) 0.0478(16) 0.0431(14) -0.0021(12) 0.0251(13) -0.0038(12)
C14 0.056(2) 0.122(3) 0.0545(18) 0.0095(18) 0.0045(16) 0.0191(18)
C15 0.0392(14) 0.0412(14) 0.0424(14) 0.0022(12) 0.0238(12) 0.0008(11)
C16 0.0425(15) 0.0408(15) 0.0441(14) 0.0033(11) 0.0222(12) 0.0010(11)
C17 0.0375(14) 0.0517(16) 0.0608(16) 0.0074(12) 0.0242(13) 0.0025(13)
C18 0.0397(15) 0.0490(16) 0.0489(15) -0.0032(12) 0.0237(13) -0.0010(12)
C19 0.0597(19) 0.0419(16) 0.098(2) -0.0038(14) 0.0377(18) 0.0041(15)
C20 0.070(2) 0.0567(18) 0.094(2) -0.0110(15) 0.0532(19) 0.0036(16)
N1 0.0419(12) 0.0488(12) 0.0423(11) -0.0005(9) 0.0256(10) 0.0018(9)
N2 0.0487(12) 0.0415(12) 0.0441(12) -0.0010(9) 0.0260(10) -0.0023(9)
N3 0.0424(12) 0.0443(12) 0.0506(12) 0.0004(10) 0.0283(11) 0.0032(9)
N4 0.0383(12) 0.0358(11) 0.0481(12) 0.0026(9) 0.0249(10) 0.0014(9)
O1 0.0678(12) 0.0641(12) 0.0493(10) -0.0018(9) 0.0382(10) 0.0040(9)
O2 0.0975(16) 0.0452(11) 0.0602(12) -0.0063(10) 0.0441(12) -0.0084(9)
O3 0.0553(11) 0.0475(10) 0.0408(9) -0.0071(8) 0.0300(9) -0.0042(8)
O4 0.0506(11) 0.0637(12) 0.0614(12) -0.0208(9) 0.0262(10) -0.0118(9)
O5 0.0442(10) 0.0602(11) 0.0422(9) 0.0050(8) 0.0134(9) 0.0090(8)
O6 0.0419(10) 0.0423(9) 0.0606(11) 0.0079(8) 0.0326(9) 0.0126(8)
O7 0.0482(11) 0.0409(10) 0.0766(13) 0.0067(8) 0.0305(10) 0.0090(9)
O8 0.0453(11) 0.0614(12) 0.0853(14) -0.0062(9) 0.0383(11) 0.0048(10)

loop_
_atom_type_symbol
_atom_type_description
_atom_type_scat_dispersion_real
_atom_type_scat_dispersion_imag
_atom_type_scat_source
C C 0.0033 0.0016 'International Tables Vol C Tables 4.2.6.8 and 6.1.1.4'
H H 0.0000 0.0000 'International Tables Vol C Tables 4.2.6.8 and 6.1.1.4'
N N 0.0061 0.0033 'International Tables Vol C Tables 4.2.6.8 and 6.1.1.4'
O O 0.0106 0.0060 'International Tables Vol C Tables 4.2.6.8 and 6.1.1.4'

loop_
_geom_angle_atom_site_label_1
_geom_angle_atom_site_label_2
_geom_angle_atom_site_label_3
_geom_angle
_geom_angle_publ_flag
O1 C1 H1A 109.5 ?
O1 C1 H1B 109.5 ?
H1A C1 H1B 109.5 ?
O1 C1 H1C 109.5 ?
H1A C1 H1C 109.5 ?
H1B C1 H1C 109.5 ?
O2 C2 H2A 109.5 ?
O2 C2 H2B 109.5 ?
H2A C2 H2B 109.5 ?
O2 C2 H2C 109.5 ?
H2A C2 H2C 109.5 ?
H2B C2 H2C 109.5 ?
N1 C3 O1 119.0(2) ?
N1 C3 C4 123.4(2) ?
O1 C3 C4 117.6(2) ?
C3 C4 C5 115.5(2) ?
C3 C4 H4 122.2 ?
C5 C4 H4 122.2 ?
N2 C5 O2 119.3(2) ?
N2 C5 C4 123.7(2) ?
O2 C5 C4 117.1(2) ?
N2 C6 N1 129.6(2) ?
N2 C6 O3 118.5(2) yes
N1 C6 O3 111.9(2) yes
C8 C7 C12 121.9(2) ?
C8 C7 O3 115.8(2) yes
C12 C7 O3 122.2(2) yes
C7 C8 C9 119.6(2) ?
C7 C8 H8 120.2 ?
C9 C8 H8 120.2 ?
C10 C9 C8 120.7(2) ?
C10 C9 H9 119.7 ?
C8 C9 H9 119.7 ?
C11 C10 C9 119.0(2) ?
C11 C10 H10 120.5 ?
C9 C10 H10 120.5 ?
C10 C11 O6 115.4(2) ?
C10 C11 C12 122.2(2) ?
O6 C11 C12 122.3(2) ?
C7 C12 C11 116.6(2) ?
C7 C12 C13 122.5(2) ?
C11 C12 C13 120.8(2) ?
O4 C13 O5 125.0(2) ?
O4 C13 C12 123.6(2) ?
O5 C13 C12 111.4(2) yes
O5 C14 H14A 109.5 ?
O5 C14 H14B 109.5 ?
H14A C14 H14B 109.5 ?
O5 C14 H14C 109.5 ?
H14A C14 H14C 109.5 ?
H14B C14 H14C 109.5 ?
N4 C15 N3 129.9(2) ?
N4 C15 O6 117.7(2) ?
N3 C15 O6 112.4(2) ?
N4 C16 O7 118.8(2) ?
N4 C16 C17 122.8(2) ?
O7 C16 C17 118.4(2) ?
C16 C17 C18 115.7(2) ?
C16 C17 H17 122.1 ?
C18 C17 H17 122.1 ?
N3 C18 O8 118.4(2) ?
N3 C18 C17 124.1(2) ?
O8 C18 C17 117.6(2) ?
O7 C19 H19A 109.5 ?
O7 C19 H19B 109.5 ?
H19A C19 H19B 109.5 ?
O7 C19 H19C 109.5 ?
H19A C19 H19C 109.5 ?
H19B C19 H19C 109.5 ?
O8 C20 H20A 109.5 ?
O8 C20 H20B 109.5 ?
H20A C20 H20B 109.5 ?
O8 C20 H20C 109.5 ?
H20A C20 H20C 109.5 ?
H20B C20 H20C 109.5 ?
C6 N1 C3 114.1(2) ?
C6 N2 C5 113.6(2) ?
C15 N3 C18 113.2(2) ?
C15 N4 C16 114.1(2) ?
C3 O1 C1 117.55(19) ?
C5 O2 C2 118.78(19) ?
C6 O3 C7 121.62(19) ?
C13 O5 C14 115.3(2) ?
C15 O6 C11 119.01(18) ?
C16 O7 C19 117.84(19) ?
C18 O8 C20 117.2(2) ?

loop_
_geom_bond_atom_site_label_1
_geom_bond_atom_site_label_2
_geom_bond_distance
_geom_bond_publ_flag
C1 O1 1.440(3) yes
C1 H1A 0.9600 ?
C1 H1B 0.9600 ?
C1 H1C 0.9600 ?
C2 O2 1.439(3) ?
C2 H2A 0.9600 ?
C2 H2B 0.9600 ?
C2 H2C 0.9600 ?
C3 N1 1.338(3) ?
C3 O1 1.344(3) yes
C3 C4 1.377(3) ?
C4 C5 1.383(3) ?
C4 H4 0.9300 ?
C5 N2 1.341(3) ?
C5 O2 1.343(3) ?
C6 N2 1.321(3) ?
C6 N1 1.325(3) yes
C6 O3 1.364(3) yes
C7 C8 1.372(3) ?
C7 C12 1.393(3) ?
C7 O3 1.399(3) ?
C8 C9 1.381(3) ?
C8 H8 0.9300 ?
C9 C10 1.380(3) ?
C9 H9 0.9300 ?
C10 C11 1.370(3) ?
C10 H10 0.9300 ?
C11 O6 1.399(3) ?
C11 C12 1.406(3) ?
C12 C13 1.492(3) ?
C13 O4 1.194(3) yes
C13 O5 1.337(3) yes
C14 O5 1.448(3) ?
C14 H14A 0.9600 ?
C14 H14B 0.9600 ?
C14 H14C 0.9600 ?
C15 N4 1.319(3) ?
C15 N3 1.320(3) ?
C15 O6 1.366(3) ?
C16 N4 1.332(3) ?
C16 O7 1.342(3) ?
C16 C17 1.374(3) ?
C17 C18 1.377(3) ?
C17 H17 0.9300 ?
C18 N3 1.325(3) ?
C18 O8 1.345(3) ?
C19 O7 1.435(3) ?
C19 H19A 0.9600 ?
C19 H19B 0.9600 ?
C19 H19C 0.9600 ?
C20 O8 1.439(3) ?
C20 H20A 0.9600 ?
C20 H20B 0.9600 ?
C20 H20C 0.9600 ?

loop_
_geom_hbond_atom_site_label_D
_geom_hbond_atom_site_label_H
_geom_hbond_atom_site_label_A
_geom_hbond_site_symmetry_A
_geom_hbond_distance_DH
_geom_hbond_distance_HA
_geom_hbond_distance_DA
_geom_hbond_angle_DHA
C14 H14C O7 4 0.96 2.60 3.444(4) 147

loop_
_geom_torsion_atom_site_label_1
_geom_torsion_atom_site_label_2
_geom_torsion_atom_site_label_3
_geom_torsion_atom_site_label_4
_geom_torsion
N1 C3 C4 C5 -0.1(4)
O1 C3 C4 C5 178.7(2)
C3 C4 C5 N2 2.1(4)
C3 C4 C5 O2 -177.3(2)
C12 C7 C8 C9 0.7(4)
O3 C7 C8 C9 -174.6(2)
C7 C8 C9 C10 0.5(4)
C8 C9 C10 C11 -0.3(4)
C9 C10 C11 O6 -176.9(2)
C9 C10 C11 C12 -1.0(3)
C8 C7 C12 C11 -1.9(3)
O3 C7 C12 C11 173.05(18)
C8 C7 C12 C13 177.0(2)
O3 C7 C12 C13 -8.0(3)
C10 C11 C12 C7 2.1(3)
O6 C11 C12 C7 177.72(18)
C10 C11 C12 C13 -176.8(2)
O6 C11 C12 C13 -1.2(3)
C7 C12 C13 O4 -134.7(2)
C11 C12 C13 O4 44.1(3)
C7 C12 C13 O5 47.0(3)
C11 C12 C13 O5 -134.1(2)
N4 C16 C17 C18 -2.3(4)
O7 C16 C17 C18 177.6(2)
C16 C17 C18 N3 3.2(4)
C16 C17 C18 O8 -177.8(2)
N2 C6 N1 C3 1.7(3)
O3 C6 N1 C3 -178.14(18)
O1 C3 N1 C6 179.56(19)
C4 C3 N1 C6 -1.6(3)
N1 C6 N2 C5 0.1(3)
O3 C6 N2 C5 179.90(19)
O2 C5 N2 C6 177.3(2)
C4 C5 N2 C6 -2.1(3)
N4 C15 N3 C18 -4.0(3)
O6 C15 N3 C18 177.32(19)
O8 C18 N3 C15 -179.4(2)
C17 C18 N3 C15 -0.4(3)
N3 C15 N4 C16 4.8(3)
O6 C15 N4 C16 -176.57(19)
O7 C16 N4 C15 178.87(19)
C17 C16 N4 C15 -1.2(3)
N1 C3 O1 C1 1.3(3)
C4 C3 O1 C1 -177.7(2)
N2 C5 O2 C2 -3.4(4)
C4 C5 O2 C2 176.1(2)
N2 C6 O3 C7 -1.9(3)
N1 C6 O3 C7 178.00(18)
C8 C7 O3 C6 -116.0(2)
C12 C7 O3 C6 68.7(3)
O4 C13 O5 C14 -1.4(3)
C12 C13 O5 C14 176.8(2)
N4 C15 O6 C11 15.9(3)
N3 C15 O6 C11 -165.23(18)
C10 C11 O6 C15 -130.6(2)
C12 C11 O6 C15 53.6(3)
N4 C16 O7 C19 2.4(3)
C17 C16 O7 C19 -177.5(2)
N3 C18 O8 C20 -3.5(3)
C17 C18 O8 C20 177.5(2)

loop_
_cod_related_entry_id
_cod_related_entry_database
_cod_related_entry_code
1 ChemSpider 3767912
